data_1555772
loop_
_publ_author_name
'Luo, Hejiang'
'Chen, Kai'
'Jiang, Huanfeng'
'Zhu, Shifa'

_publ_section_title
;
 A Route to Polysubstituted Aziridines from Carbenes and Imines through a
 Nondiazo Approach.
;
_journal_issue 20
_journal_name_full 'Organic letters'
_journal_page_first 5208
_journal_page_last 5211
_journal_paper_doi 10.1021/acs.orglett.6b02429
_journal_volume 18
_journal_year 2016
_chemical_formula_sum 'C35 H33 N O6'
_chemical_formula_weight 563.62
_space_group_crystal_system triclinic
_space_group_IT_number 2
_space_group_name_Hall '-P 1'
_space_group_name_H-M_alt 'P -1'
_atom_sites_solution_hydrogens geom
_audit_creation_method SHELXL-2013
_cell_angle_alpha 70.766(3)
_cell_angle_beta 89.038(3)
_cell_angle_gamma 68.763(3)
_cell_formula_units_Z 2
_cell_length_a 8.6021(13)
_cell_length_b 11.6111(17)
_cell_length_c 16.938(3)
_cell_measurement_reflns_used 2310
_cell_measurement_temperature 293(2)
_cell_measurement_theta_max 45.379
_cell_measurement_theta_min 5.129
_cell_volume 1478.7(4)
_computing_cell_refinement 'Bruker SMART'
_computing_data_collection 'Bruker SMART'
_computing_data_reduction 'Bruker SHELXTL'
_computing_molecular_graphics 'Bruker SHELXTL'
_computing_publication_material 'Bruker SHELXTL'
_computing_structure_refinement 'SHELXL-2013 (Sheldrick, 2013)'
_computing_structure_solution 'Bruker SHELXTL'
_diffrn_ambient_temperature 293(2)
_diffrn_measured_fraction_theta_full 0.998
_diffrn_measured_fraction_theta_max 0.998
_diffrn_measurement_device_type 'CCD area detector'
_diffrn_measurement_method 'phi and omega scans'
_diffrn_radiation_type MoK\a
_diffrn_radiation_wavelength 0.71073
_diffrn_reflns_av_R_equivalents 0.0237
_diffrn_reflns_av_unetI/netI 0.0457
_diffrn_reflns_Laue_measured_fraction_full 0.998
_diffrn_reflns_Laue_measured_fraction_max 0.998
_diffrn_reflns_limit_h_max 10
_diffrn_reflns_limit_h_min -9
_diffrn_reflns_limit_k_max 14
_diffrn_reflns_limit_k_min -14
_diffrn_reflns_limit_l_max 20
_diffrn_reflns_limit_l_min -19
_diffrn_reflns_number 8559
_diffrn_reflns_point_group_measured_fraction_full 0.998
_diffrn_reflns_point_group_measured_fraction_max 0.998
_diffrn_reflns_theta_full 25.242
_diffrn_reflns_theta_max 25.499
_diffrn_reflns_theta_min 1.971
_exptl_absorpt_coefficient_mu 0.086
_exptl_absorpt_correction_T_max 0.7456
_exptl_absorpt_correction_T_min 0.6659
_exptl_absorpt_correction_type multi-scan
_exptl_absorpt_process_details sadabs
_exptl_crystal_colour colorless
_exptl_crystal_density_diffrn 1.266
_exptl_crystal_description prismatic
_exptl_crystal_F_000 596
_exptl_crystal_size_max 0.190
_exptl_crystal_size_mid 0.160
_exptl_crystal_size_min 0.120
_refine_diff_density_max 0.304
_refine_diff_density_min -0.225
_refine_diff_density_rms 0.055
_refine_ls_extinction_expression Fc^*^=kFc[1+0.001xFc^2^\l^3^/sin(2\q)]^-1/4^
_refine_ls_extinction_method SHELXL
_refine_ls_goodness_of_fit_ref 1.020
_refine_ls_hydrogen_treatment constr
_refine_ls_matrix_type full
_refine_ls_number_parameters 412
_refine_ls_number_reflns 5496
_refine_ls_number_restraints 73
_refine_ls_restrained_S_all 1.015
_refine_ls_R_factor_all 0.0721
_refine_ls_R_factor_gt 0.0526
_refine_ls_shift/su_max 0.027
_refine_ls_shift/su_mean 0.001
_refine_ls_structure_factor_coef Fsqd
_refine_ls_weighting_details 'w=1/[\s^2^(Fo^2^)+(0.0686P)^2^+0.3055P] where P=(Fo^2^+2Fc^2^)/3'
_refine_ls_weighting_scheme calc
_refine_ls_wR_factor_gt 0.1284
_refine_ls_wR_factor_ref 0.1425
_reflns_Friedel_coverage 0.000
_reflns_number_gt 4109
_reflns_number_total 5496
_reflns_threshold_expression 'I > 2\s(I)'
_cod_data_source_file ol6b02429_si_003.cif
_cod_data_source_block cd16550
_cod_database_code 1555772
_shelx_space_group_comment
; 
The symmetry employed for this shelxl refinement is uniquely defined 
by the following loop, which should always be used as a source of 
symmetry information in preference to the above space-group names. 
They are only intended as comments. 
;
_shelx_estimated_absorpt_t_min 0.984
_shelx_estimated_absorpt_t_max 0.990
_shelxl_version_number 2013-4

loop_
_space_group_symop_operation_xyz
'x, y, z'
'-x, -y, -z'

loop_
_atom_site_label
_atom_site_type_symbol
_atom_site_fract_x
_atom_site_fract_y
_atom_site_fract_z
_atom_site_U_iso_or_equiv
_atom_site_adp_type
_atom_site_occupancy
_atom_site_site_symmetry_order
_atom_site_calc_flag
_atom_site_refinement_flags_posn
_atom_site_refinement_flags_adp
_atom_site_refinement_flags_occupancy
_atom_site_disorder_assembly
_atom_site_disorder_group
N1 N 0.48604(19) 0.15276(14) 0.31780(9) 0.0357(4) Uani 1 1 d . . . . .
O1 O 0.53783(17) 0.29453(13) 0.14546(8) 0.0441(3) Uani 1 1 d . . . . .
O3 O 0.1524(2) 0.41644(16) 0.09200(10) 0.0679(5) Uani 1 1 d . . . . .
O4 O 0.02357(18) 0.52306(14) 0.17651(9) 0.0573(4) Uani 1 1 d . . . . .
O5 O 0.1487(2) 0.49675(16) 0.37656(11) 0.0719(5) Uani 1 1 d . . . . .
O6 O 0.2708(2) 0.57915(13) 0.26714(10) 0.0600(4) Uani 1 1 d . . . . .
C1 C 0.6303(3) 0.2836(2) 0.08105(13) 0.0489(5) Uani 1 1 d . . . . .
C2 C 0.6257(3) 0.1822(2) 0.05976(13) 0.0508(5) Uani 1 1 d . . . . .
C3 C 0.5234(3) 0.1281(2) 0.11518(12) 0.0463(5) Uani 1 1 d . . . . .
H3 H 0.4969 0.0569 0.1158 0.056 Uiso 1 1 calc R U . . .
C4 C 0.4727(2) 0.19768(18) 0.16591(11) 0.0381(4) Uani 1 1 d . . . . .
C5 C 0.3729(2) 0.19719(17) 0.24009(11) 0.0348(4) Uani 1 1 d . . . . .
C6 C 0.2669(2) 0.33733(17) 0.23410(11) 0.0350(4) Uani 1 1 d . . . . .
C7 C 0.3021(2) 0.36245(17) 0.30083(11) 0.0345(4) Uani 1 1 d . . . . .
C8 C 0.4436(2) 0.24797(17) 0.36122(11) 0.0349(4) Uani 1 1 d . . . . .
H8 H 0.4015 0.2133 0.4144 0.042 Uiso 1 1 calc R U . . .
C11 C 0.7128(3) 0.3798(3) 0.05248(18) 0.0748(8) Uani 1 1 d . . . . .
H11A H 0.6647 0.4487 0.0754 0.112 Uiso 1 1 calc R U . . .
H11B H 0.6965 0.4169 -0.0079 0.112 Uiso 1 1 calc R U . . .
H11C H 0.8309 0.3361 0.0714 0.112 Uiso 1 1 calc R U . . .
C12 C 0.2519(2) 0.12450(17) 0.24889(12) 0.0387(4) Uani 1 1 d . . . . .
C13 C 0.2119(3) 0.0689(2) 0.32791(14) 0.0525(6) Uani 1 1 d . . . . .
H13 H 0.2692 0.0663 0.3749 0.063 Uiso 1 1 calc R U . . .
C14 C 0.0895(3) 0.0176(3) 0.33856(18) 0.0685(7) Uani 1 1 d . . . . .
H14 H 0.0650 -0.0198 0.3925 0.082 Uiso 1 1 calc R U . . .
C15 C 0.0031(3) 0.0210(2) 0.2704(2) 0.0690(8) Uani 1 1 d . . . . .
H15 H -0.0818 -0.0121 0.2774 0.083 Uiso 1 1 calc R U . . .
C16 C 0.0429(3) 0.0736(2) 0.19180(19) 0.0646(7) Uani 1 1 d . . . . .
H16 H -0.0133 0.0739 0.1453 0.078 Uiso 1 1 calc R U . . .
C17 C 0.1663(3) 0.1265(2) 0.18031(15) 0.0510(5) Uani 1 1 d . . . . .
H17 H 0.1909 0.1633 0.1263 0.061 Uiso 1 1 calc R U . . .
C18 C 0.5991(2) 0.02299(17) 0.35630(11) 0.0346(4) Uani 1 1 d . . . . .
C19 C 0.6193(2) -0.07398(18) 0.32122(13) 0.0429(5) Uani 1 1 d . . . . .
H19 H 0.5535 -0.0531 0.2717 0.051 Uiso 1 1 calc R U . . .
C20 C 0.7355(3) -0.20030(19) 0.35887(14) 0.0513(5) Uani 1 1 d . . . . .
H20 H 0.7474 -0.2631 0.3341 0.062 Uiso 1 1 calc R U . . .
C21 C 0.8336(3) -0.2348(2) 0.43195(14) 0.0537(6) Uani 1 1 d . . . . .
H21 H 0.9126 -0.3200 0.4567 0.064 Uiso 1 1 calc R U . . .
C22 C 0.8133(3) -0.1415(2) 0.46803(13) 0.0502(5) Uani 1 1 d . . . . .
H22 H 0.8788 -0.1641 0.5180 0.060 Uiso 1 1 calc R U . . .
C23 C 0.6970(2) -0.01405(19) 0.43166(12) 0.0420(5) Uani 1 1 d . . . . .
H23 H 0.6844 0.0473 0.4578 0.050 Uiso 1 1 calc R U . . .
C24 C 0.5809(2) 0.29319(17) 0.37742(11) 0.0371(4) Uani 1 1 d . . . . .
C25 C 0.6956(3) 0.3079(2) 0.32209(14) 0.0509(5) Uani 1 1 d . . . . .
H25 H 0.6977 0.2815 0.2757 0.061 Uiso 1 1 calc R U . . .
C26 C 0.8089(3) 0.3618(3) 0.33461(17) 0.0667(7) Uani 1 1 d . . . . .
H26 H 0.8876 0.3704 0.2971 0.080 Uiso 1 1 calc R U . . .
C27 C 0.8050(3) 0.4022(2) 0.40175(19) 0.0722(8) Uani 1 1 d . . . . .
H27 H 0.8786 0.4410 0.4090 0.087 Uiso 1 1 calc R U . . .
C28 C 0.6936(4) 0.3858(3) 0.45817(19) 0.0762(8) Uani 1 1 d . . . . .
H28 H 0.6931 0.4114 0.5048 0.091 Uiso 1 1 calc R U . . .
C29 C 0.5816(3) 0.3315(2) 0.44651(15) 0.0597(6) Uani 1 1 d . . . . .
H29 H 0.5059 0.3204 0.4854 0.072 Uiso 1 1 calc R U . . .
C30 C 0.1434(2) 0.42862(18) 0.15929(13) 0.0414(5) Uani 1 1 d . . . . .
C31 C -0.1001(3) 0.6226(2) 0.10651(16) 0.0694(7) Uani 1 1 d . . . . .
H31A H -0.0508 0.6807 0.0701 0.083 Uiso 1 1 calc R U . . .
H31B H -0.1367 0.5806 0.0737 0.083 Uiso 1 1 calc R U . . .
C32 C -0.2397(5) 0.6962(5) 0.1393(3) 0.168(2) Uani 1 1 d . . . . .
H32A H -0.2859 0.6377 0.1766 0.252 Uiso 1 1 calc R U . . .
H32B H -0.3239 0.7601 0.0938 0.252 Uiso 1 1 calc R U . . .
H32C H -0.2035 0.7405 0.1697 0.252 Uiso 1 1 calc R U . . .
C33 C 0.2278(2) 0.48701(19) 0.31949(13) 0.0415(5) Uani 1 1 d . . . . .
C34 C 0.2243(4) 0.7034(2) 0.2818(2) 0.0788(8) Uani 1 1 d . . . . .
H34A H 0.1420 0.7736 0.2366 0.095 Uiso 1 1 calc R U . . .
H34B H 0.1754 0.6971 0.3344 0.095 Uiso 1 1 calc R U . . .
C35 C 0.3751(4) 0.7317(3) 0.2856(3) 0.1036(11) Uani 1 1 d . . . . .
H35A H 0.4526 0.6650 0.3329 0.155 Uiso 1 1 calc R U . . .
H35B H 0.3458 0.8161 0.2916 0.155 Uiso 1 1 calc R U . . .
H35C H 0.4263 0.7325 0.2347 0.155 Uiso 1 1 calc R U . . .
O2 O 0.8290(14) 0.1964(14) -0.0424(9) 0.093(3) Uani 0.5 1 d . U P A 1
C9 C 0.7298(14) 0.1448(11) -0.0078(7) 0.051(2) Uani 0.5 1 d D U P A 1
C10 C 0.7314(15) 0.0169(16) -0.0113(13) 0.103(4) Uani 0.5 1 d D U P A 1
H10A H 0.7550 0.0125 -0.0661 0.154 Uiso 0.5 1 calc R U P A 1
H10B H 0.6238 0.0116 -0.0007 0.154 Uiso 0.5 1 calc R U P A 1
H10C H 0.8165 -0.0551 0.0306 0.154 Uiso 0.5 1 calc R U P A 1
O2' O 0.6586(11) 0.0388(10) -0.0192(7) 0.096(2) Uani 0.5 1 d . U P A 2
C9' C 0.6901(18) 0.1176(14) -0.0005(10) 0.077(4) Uani 0.5 1 d . U P A 2
C10' C 0.793(2) 0.180(2) -0.0580(13) 0.102(5) Uani 0.5 1 d . U P A 2
H10D H 0.8274 0.1372 -0.0989 0.153 Uiso 0.5 1 calc R U P A 2
H10E H 0.8907 0.1702 -0.0259 0.153 Uiso 0.5 1 calc R U P A 2
H10F H 0.7277 0.2715 -0.0863 0.153 Uiso 0.5 1 calc R U P A 2

loop_
_atom_site_aniso_label
_atom_site_aniso_U_11
_atom_site_aniso_U_22
_atom_site_aniso_U_33
_atom_site_aniso_U_23
_atom_site_aniso_U_13
_atom_site_aniso_U_12
N1 0.0375(8) 0.0303(8) 0.0402(8) -0.0134(7) 0.0024(7) -0.0127(7)
O1 0.0460(8) 0.0459(8) 0.0482(8) -0.0179(6) 0.0130(6) -0.0250(7)
O3 0.0761(12) 0.0603(10) 0.0462(9) -0.0148(8) -0.0043(8) -0.0050(9)
O4 0.0443(8) 0.0518(9) 0.0571(9) -0.0154(7) -0.0040(7) -0.0001(7)
O5 0.0867(13) 0.0589(10) 0.0798(11) -0.0385(9) 0.0425(10) -0.0267(9)
O6 0.0738(11) 0.0363(8) 0.0794(11) -0.0250(8) 0.0253(9) -0.0276(8)
C1 0.0428(11) 0.0550(13) 0.0429(11) -0.0096(10) 0.0106(9) -0.0184(10)
C2 0.0480(12) 0.0595(14) 0.0381(11) -0.0157(10) 0.0076(10) -0.0139(10)
C3 0.0485(12) 0.0472(12) 0.0483(12) -0.0235(10) 0.0052(9) -0.0175(10)
C4 0.0364(10) 0.0381(10) 0.0422(10) -0.0130(8) 0.0029(8) -0.0174(8)
C5 0.0336(10) 0.0331(10) 0.0397(10) -0.0129(8) 0.0040(8) -0.0147(8)
C6 0.0327(10) 0.0313(9) 0.0435(10) -0.0123(8) 0.0068(8) -0.0155(8)
C7 0.0322(9) 0.0316(9) 0.0440(10) -0.0140(8) 0.0103(8) -0.0162(8)
C8 0.0365(10) 0.0332(10) 0.0386(10) -0.0149(8) 0.0089(8) -0.0153(8)
C11 0.0710(17) 0.0699(17) 0.0833(18) -0.0140(14) 0.0291(15) -0.0384(15)
C12 0.0322(10) 0.0316(10) 0.0562(12) -0.0203(9) 0.0078(9) -0.0121(8)
C13 0.0553(13) 0.0579(13) 0.0648(14) -0.0338(11) 0.0252(11) -0.0339(11)
C14 0.0686(16) 0.0738(17) 0.0930(19) -0.0456(15) 0.0431(15) -0.0470(14)
C15 0.0436(13) 0.0602(15) 0.128(2) -0.0507(16) 0.0317(15) -0.0324(12)
C16 0.0433(13) 0.0577(14) 0.101(2) -0.0373(14) -0.0072(13) -0.0189(11)
C17 0.0421(12) 0.0472(12) 0.0640(14) -0.0173(10) -0.0042(10) -0.0185(10)
C18 0.0317(9) 0.0314(9) 0.0398(10) -0.0093(8) 0.0100(8) -0.0137(8)
C19 0.0431(11) 0.0347(10) 0.0500(11) -0.0140(9) 0.0047(9) -0.0145(9)
C20 0.0561(13) 0.0346(11) 0.0603(13) -0.0168(10) 0.0081(11) -0.0135(10)
C21 0.0508(13) 0.0339(11) 0.0583(13) -0.0073(10) 0.0044(11) -0.0036(9)
C22 0.0490(12) 0.0456(12) 0.0411(11) -0.0054(9) 0.0034(9) -0.0097(10)
C23 0.0443(11) 0.0387(11) 0.0396(10) -0.0115(8) 0.0096(9) -0.0139(9)
C24 0.0350(10) 0.0319(10) 0.0431(10) -0.0131(8) 0.0001(8) -0.0109(8)
C25 0.0449(12) 0.0592(13) 0.0556(13) -0.0200(10) 0.0080(10) -0.0273(11)
C26 0.0487(14) 0.0714(16) 0.0769(17) -0.0098(13) 0.0015(12) -0.0335(13)
C27 0.0569(16) 0.0594(15) 0.102(2) -0.0210(14) -0.0208(15) -0.0293(13)
C28 0.0718(18) 0.0854(19) 0.0903(19) -0.0503(16) -0.0090(16) -0.0320(16)
C29 0.0578(14) 0.0729(16) 0.0627(14) -0.0367(12) 0.0062(11) -0.0290(12)
C30 0.0419(11) 0.0364(11) 0.0471(12) -0.0126(9) 0.0065(9) -0.0178(9)
C31 0.0542(14) 0.0541(14) 0.0708(16) -0.0037(12) -0.0135(12) -0.0031(12)
C32 0.097(3) 0.160(4) 0.112(3) -0.007(3) 0.004(2) 0.067(3)
C33 0.0364(10) 0.0379(11) 0.0520(12) -0.0177(9) 0.0060(9) -0.0142(9)
C34 0.0794(18) 0.0387(13) 0.129(2) -0.0395(15) 0.0211(17) -0.0257(13)
C35 0.076(2) 0.0671(18) 0.187(4) -0.063(2) 0.004(2) -0.0312(16)
O2 0.089(4) 0.132(6) 0.101(6) -0.064(4) 0.062(4) -0.069(4)
C9 0.059(5) 0.066(5) 0.034(4) -0.018(4) 0.032(3) -0.031(3)
C10 0.085(8) 0.118(8) 0.147(9) -0.100(7) 0.038(7) -0.037(7)
O2' 0.122(7) 0.103(5) 0.095(4) -0.070(4) 0.035(5) -0.048(5)
C9' 0.078(7) 0.086(7) 0.059(4) -0.008(4) 0.037(4) -0.040(5)
C10' 0.129(11) 0.131(9) 0.081(8) -0.046(6) 0.051(8) -0.081(7)

loop_
_atom_type_symbol
_atom_type_description
_atom_type_scat_dispersion_real
_atom_type_scat_dispersion_imag
_atom_type_scat_source
C C 0.0033 0.0016 'International Tables Vol C Tables 4.2.6.8 and 6.1.1.4'
H H 0.0000 0.0000 'International Tables Vol C Tables 4.2.6.8 and 6.1.1.4'
N N 0.0061 0.0033 'International Tables Vol C Tables 4.2.6.8 and 6.1.1.4'
O O 0.0106 0.0060 'International Tables Vol C Tables 4.2.6.8 and 6.1.1.4'

loop_
_geom_angle_atom_site_label_1
_geom_angle_atom_site_label_2
_geom_angle_atom_site_label_3
_geom_angle
C18 N1 C8 121.70(14)
C18 N1 C5 123.45(14)
C8 N1 C5 113.50(14)
C1 O1 C4 107.98(15)
C30 O4 C31 116.72(18)
C33 O6 C34 117.71(18)
O1 C1 C2 109.43(18)
O1 C1 C11 114.8(2)
C2 C1 C11 135.8(2)
C1 C2 C9' 139.3(4)
C1 C2 C3 106.13(18)
C9' C2 C3 114.6(4)
C1 C2 C9 119.2(4)
C3 C2 C9 134.5(4)
C4 C3 C2 107.67(18)
C4 C3 H3 126.2
C2 C3 H3 126.2
C3 C4 O1 108.79(17)
C3 C4 C5 138.75(17)
O1 C4 C5 112.38(15)
N1 C5 C4 110.09(14)
N1 C5 C6 100.68(13)
C4 C5 C6 110.36(14)
N1 C5 C12 113.26(14)
C4 C5 C12 114.86(14)
C6 C5 C12 106.57(14)
C7 C6 C30 127.52(17)
C7 C6 C5 111.74(16)
C30 C6 C5 120.73(15)
C6 C7 C33 128.78(17)
C6 C7 C8 112.17(15)
C33 C7 C8 118.95(15)
N1 C8 C7 101.52(14)
N1 C8 C24 116.72(15)
C7 C8 C24 109.59(14)
N1 C8 H8 109.5
C7 C8 H8 109.5
C24 C8 H8 109.5
C1 C11 H11A 109.5
C1 C11 H11B 109.5
H11A C11 H11B 109.5
C1 C11 H11C 109.5
H11A C11 H11C 109.5
H11B C11 H11C 109.5
C17 C12 C13 118.30(18)
C17 C12 C5 122.38(18)
C13 C12 C5 118.83(17)
C14 C13 C12 121.4(2)
C14 C13 H13 119.3
C12 C13 H13 119.3
C15 C14 C13 120.3(2)
C15 C14 H14 119.9
C13 C14 H14 119.9
C16 C15 C14 119.1(2)
C16 C15 H15 120.4
C14 C15 H15 120.4
C15 C16 C17 121.0(2)
C15 C16 H16 119.5
C17 C16 H16 119.5
C12 C17 C16 119.9(2)
C12 C17 H17 120.1
C16 C17 H17 120.1
C23 C18 C19 117.36(17)
C23 C18 N1 120.68(16)
C19 C18 N1 121.97(17)
C20 C19 C18 120.95(19)
C20 C19 H19 119.5
C18 C19 H19 119.5
C21 C20 C19 121.17(19)
C21 C20 H20 119.4
C19 C20 H20 119.4
C20 C21 C22 118.64(19)
C20 C21 H21 120.7
C22 C21 H21 120.7
C21 C22 C23 121.3(2)
C21 C22 H22 119.3
C23 C22 H22 119.3
C22 C23 C18 120.52(18)
C22 C23 H23 119.7
C18 C23 H23 119.7
C25 C24 C29 118.72(19)
C25 C24 C8 121.97(17)
C29 C24 C8 119.08(18)
C24 C25 C26 120.4(2)
C24 C25 H25 119.8
C26 C25 H25 119.8
C27 C26 C25 120.1(2)
C27 C26 H26 120.0
C25 C26 H26 120.0
C28 C27 C26 120.0(2)
C28 C27 H27 120.0
C26 C27 H27 120.0
C27 C28 C29 120.2(2)
C27 C28 H28 119.9
C29 C28 H28 119.9
C28 C29 C24 120.5(2)
C28 C29 H29 119.8
C24 C29 H29 119.8
O3 C30 O4 124.54(19)
O3 C30 C6 123.49(19)
O4 C30 C6 111.97(17)
C32 C31 O4 108.7(2)
C32 C31 H31A 109.9
O4 C31 H31A 109.9
C32 C31 H31B 109.9
O4 C31 H31B 109.9
H31A C31 H31B 108.3
C31 C32 H32A 109.5
C31 C32 H32B 109.5
H32A C32 H32B 109.5
C31 C32 H32C 109.5
H32A C32 H32C 109.5
H32B C32 H32C 109.5
O5 C33 O6 125.98(19)
O5 C33 C7 123.65(18)
O6 C33 C7 110.28(17)
C35 C34 O6 108.2(2)
C35 C34 H34A 110.1
O6 C34 H34A 110.1
C35 C34 H34B 110.1
O6 C34 H34B 110.1
H34A C34 H34B 108.4
C34 C35 H35A 109.5
C34 C35 H35B 109.5
H35A C35 H35B 109.5
C34 C35 H35C 109.5
H35A C35 H35C 109.5
H35B C35 H35C 109.5
O2 C9 C10 123.2(11)
O2 C9 C2 124.3(9)
C10 C9 C2 110.8(8)
C9 C10 H10A 109.5
C9 C10 H10B 109.5
H10A C10 H10B 109.5
C9 C10 H10C 109.5
H10A C10 H10C 109.5
H10B C10 H10C 109.5
O2' C9' C2 131.9(10)
O2' C9' C10' 114.8(15)
C2 C9' C10' 112.4(11)
C9' C10' H10D 109.5
C9' C10' H10E 109.5
H10D C10' H10E 109.5
C9' C10' H10F 109.5
H10D C10' H10F 109.5
H10E C10' H10F 109.5

loop_
_geom_bond_atom_site_label_1
_geom_bond_atom_site_label_2
_geom_bond_distance
N1 C18 1.398(2)
N1 C8 1.460(2)
N1 C5 1.476(2)
O1 C1 1.352(2)
O1 C4 1.376(2)
O3 C30 1.192(2)
O4 C30 1.316(2)
O4 C31 1.457(3)
O5 C33 1.185(2)
O6 C33 1.311(2)
O6 C34 1.456(3)
C1 C2 1.353(3)
C1 C11 1.481(3)
C2 C9' 1.448(16)
C2 C3 1.426(3)
C2 C9 1.520(10)
C3 C4 1.331(3)
C3 H3 0.9300
C4 C5 1.509(3)
C5 C6 1.519(2)
C5 C12 1.538(2)
C6 C7 1.322(2)
C6 C30 1.484(3)
C7 C33 1.492(3)
C7 C8 1.506(3)
C8 C24 1.517(2)
C8 H8 0.9800
C11 H11A 0.9600
C11 H11B 0.9600
C11 H11C 0.9600
C12 C17 1.375(3)
C12 C13 1.380(3)
C13 C14 1.369(3)
C13 H13 0.9300
C14 C15 1.366(4)
C14 H14 0.9300
C15 C16 1.365(4)
C15 H15 0.9300
C16 C17 1.389(3)
C16 H16 0.9300
C17 H17 0.9300
C18 C23 1.392(3)
C18 C19 1.395(3)
C19 C20 1.378(3)
C19 H19 0.9300
C20 C21 1.367(3)
C20 H20 0.9300
C21 C22 1.369(3)
C21 H21 0.9300
C22 C23 1.385(3)
C22 H22 0.9300
C23 H23 0.9300
C24 C25 1.366(3)
C24 C29 1.383(3)
C25 C26 1.387(3)
C25 H25 0.9300
C26 C27 1.361(4)
C26 H26 0.9300
C27 C28 1.360(4)
C27 H27 0.9300
C28 C29 1.376(3)
C28 H28 0.9300
C29 H29 0.9300
C31 C32 1.424(4)
C31 H31A 0.9700
C31 H31B 0.9700
C32 H32A 0.9600
C32 H32B 0.9600
C32 H32C 0.9600
C34 C35 1.456(4)
C34 H34A 0.9700
C34 H34B 0.9700
C35 H35A 0.9600
C35 H35B 0.9600
C35 H35C 0.9600
O2 C9 1.246(14)
C9 C10 1.501(16)
C10 H10A 0.9600
C10 H10B 0.9600
C10 H10C 0.9600
O2' C9' 1.176(16)
C9' C10' 1.491(18)
C10' H10D 0.9600
C10' H10E 0.9600
C10' H10F 0.9600

loop_
_geom_torsion_atom_site_label_1
_geom_torsion_atom_site_label_2
_geom_torsion_atom_site_label_3
_geom_torsion_atom_site_label_4
_geom_torsion
C4 O1 C1 C2 0.1(2)
C4 O1 C1 C11 -178.74(18)
O1 C1 C2 C9' 179.2(10)
C11 C1 C2 C9' -2.4(11)
O1 C1 C2 C3 0.0(2)
C11 C1 C2 C3 178.4(3)
O1 C1 C2 C9 -176.2(6)
C11 C1 C2 C9 2.3(7)
C1 C2 C3 C4 0.0(2)
C9' C2 C3 C4 -179.4(7)
C9 C2 C3 C4 175.2(7)
C2 C3 C4 O1 0.1(2)
C2 C3 C4 C5 -176.5(2)
C1 O1 C4 C3 -0.1(2)
C1 O1 C4 C5 177.48(15)
C18 N1 C5 C4 -70.4(2)
C8 N1 C5 C4 122.66(16)
C18 N1 C5 C6 173.08(15)
C8 N1 C5 C6 6.18(18)
C18 N1 C5 C12 59.7(2)
C8 N1 C5 C12 -107.21(16)
C3 C4 C5 N1 107.1(3)
O1 C4 C5 N1 -69.41(18)
C3 C4 C5 C6 -142.7(2)
O1 C4 C5 C6 40.85(19)
C3 C4 C5 C12 -22.2(3)
O1 C4 C5 C12 161.33(15)
N1 C5 C6 C7 -5.64(19)
C4 C5 C6 C7 -121.92(16)
C12 C5 C6 C7 112.75(17)
N1 C5 C6 C30 173.59(15)
C4 C5 C6 C30 57.3(2)
C12 C5 C6 C30 -68.0(2)
C30 C6 C7 C33 0.6(3)
C5 C6 C7 C33 179.72(17)
C30 C6 C7 C8 -175.90(17)
C5 C6 C7 C8 3.3(2)
C18 N1 C8 C7 -171.70(14)
C5 N1 C8 C7 -4.55(18)
C18 N1 C8 C24 69.2(2)
C5 N1 C8 C24 -123.60(16)
C6 C7 C8 N1 0.68(19)
C33 C7 C8 N1 -176.17(15)
C6 C7 C8 C24 124.70(16)
C33 C7 C8 C24 -52.1(2)
N1 C5 C12 C17 -163.63(17)
C4 C5 C12 C17 -36.0(2)
C6 C5 C12 C17 86.6(2)
N1 C5 C12 C13 24.5(2)
C4 C5 C12 C13 152.21(18)
C6 C5 C12 C13 -85.3(2)
C17 C12 C13 C14 -0.4(3)
C5 C12 C13 C14 171.73(19)
C12 C13 C14 C15 -0.3(4)
C13 C14 C15 C16 1.4(4)
C14 C15 C16 C17 -1.8(4)
C13 C12 C17 C16 0.1(3)
C5 C12 C17 C16 -171.78(18)
C15 C16 C17 C12 1.0(3)
C8 N1 C18 C23 -11.2(2)
C5 N1 C18 C23 -177.05(16)
C8 N1 C18 C19 169.17(17)
C5 N1 C18 C19 3.3(3)
C23 C18 C19 C20 -1.8(3)
N1 C18 C19 C20 177.85(17)
C18 C19 C20 C21 0.5(3)
C19 C20 C21 C22 0.7(3)
C20 C21 C22 C23 -0.4(3)
C21 C22 C23 C18 -1.0(3)
C19 C18 C23 C22 2.0(3)
N1 C18 C23 C22 -177.62(17)
N1 C8 C24 C25 34.5(3)
C7 C8 C24 C25 -80.1(2)
N1 C8 C24 C29 -151.09(18)
C7 C8 C24 C29 94.3(2)
C29 C24 C25 C26 -0.9(3)
C8 C24 C25 C26 173.54(19)
C24 C25 C26 C27 -0.9(4)
C25 C26 C27 C28 2.1(4)
C26 C27 C28 C29 -1.6(4)
C27 C28 C29 C24 -0.1(4)
C25 C24 C29 C28 1.3(3)
C8 C24 C29 C28 -173.2(2)
C31 O4 C30 O3 -3.5(3)
C31 O4 C30 C6 176.90(17)
C7 C6 C30 O3 155.8(2)
C5 C6 C30 O3 -23.3(3)
C7 C6 C30 O4 -24.6(3)
C5 C6 C30 O4 156.30(16)
C30 O4 C31 C32 165.9(3)
C34 O6 C33 O5 2.9(3)
C34 O6 C33 C7 -173.53(19)
C6 C7 C33 O5 115.8(3)
C8 C7 C33 O5 -67.9(3)
C6 C7 C33 O6 -67.6(2)
C8 C7 C33 O6 108.62(19)
C33 O6 C34 C35 126.3(3)
C1 C2 C9 O2 4.5(15)
C9' C2 C9 O2 176(4)
C3 C2 C9 O2 -170.2(10)
C1 C2 C9 C10 170.0(8)
C9' C2 C9 C10 -19(2)
C3 C2 C9 C10 -4.7(13)
C1 C2 C9' O2' -168.8(11)
C3 C2 C9' O2' 10(2)
C9 C2 C9' O2' 179(5)
C1 C2 C9' C10' -0.3(19)
C3 C2 C9' C10' 178.8(11)
C9 C2 C9' C10' -12(2)
